data_7040917
loop_
_publ_author_name
'Beltr\'an, Tom\'as F'
'Zaragoza, Guillermo'
'Delaude, Lionel'

_publ_section_title
;
 Synthesis, characterization, and gas-phase fragmentation of
 rhenium-carbonyl complexes bearing imidazol(in)ium-2-dithiocarboxylate
 ligands.
;
_journal_issue 45
_journal_name_full 'Dalton transactions (Cambridge, England : 2003)'
_journal_page_first 18346
_journal_page_last 18355
_journal_paper_doi 10.1039/c6dt03428d
_journal_volume 45
_journal_year 2016
_chemical_formula_moiety '2(C28 H24 N2 O6 Re2 S2), C H2 Cl2'
_chemical_formula_sum 'C57 H50 Cl2 N4 O12 Re4 S4'
_chemical_formula_weight 1926.99
_space_group_IT_number 14
_symmetry_cell_setting monoclinic
_symmetry_Int_Tables_number 14
_symmetry_space_group_name_Hall '-P 2yn'
_symmetry_space_group_name_H-M 'P 1 21/n 1'
_atom_sites_solution_hydrogens geom
_audit_conform_dict_location ftp://ftp.iucr.org/pub/cif_core.dic
_audit_conform_dict_name cif_core.dic
_audit_conform_dict_version 2.4.3
_audit_creation_date 2016-07-11T14:35:57-00:00
_audit_creation_method 'WinGX routine CIF_UPDATE'
_audit_update_record
;
2016-08-31 deposited with the CCDC.
2016-10-14 downloaded from the CCDC.
;
_cell_angle_alpha 90
_cell_angle_beta 104.559(2)
_cell_angle_gamma 90
_cell_formula_units_Z 2
_cell_length_a 14.1331(4)
_cell_length_b 11.0904(3)
_cell_length_c 20.4981(5)
_cell_measurement_reflns_used 1866
_cell_measurement_temperature 100(2)
_cell_measurement_theta_max 29.27
_cell_measurement_theta_min 2.36
_cell_measurement_wavelength 0.71073
_cell_volume 3109.74(15)
_computing_cell_refinement 'APPEX2 (BRUKER AXS, 2005)'
_computing_data_collection 'APPEX2 (BRUKER AXS, 2005)'
_computing_data_reduction 'APPEX2 (BRUKER AXS, 2005)'
_computing_molecular_graphics 'Ortep for Windows (Farrugia, 2012)'
_computing_publication_material 'WinGX publication routines (Farrugia, 2012)'
_computing_structure_refinement 'SHELXL-2014/7 (Sheldrick, 2014)'
_computing_structure_solution 'DIRDIF99 (Beurskens et al, 1999)'
_diffrn_ambient_temperature 100(2)
_diffrn_measured_fraction_theta_full 1
_diffrn_measured_fraction_theta_max 1
_diffrn_measurement_device 'four-circle diffractometer'
_diffrn_measurement_device_type 'BRUKER APPEX-II CCD'
_diffrn_measurement_method 'omega and phi scans'
_diffrn_radiation_monochromator graphite
_diffrn_radiation_probe x-ray
_diffrn_radiation_source 'fine-focus sealed tube'
_diffrn_radiation_type MoK\a
_diffrn_radiation_wavelength 0.7107
_diffrn_reflns_av_R_equivalents 0.0586
_diffrn_reflns_av_unetI/netI 0.0335
_diffrn_reflns_Laue_measured_fraction_full 1
_diffrn_reflns_Laue_measured_fraction_max 1
_diffrn_reflns_limit_h_max 17
_diffrn_reflns_limit_h_min -17
_diffrn_reflns_limit_k_max 14
_diffrn_reflns_limit_k_min -14
_diffrn_reflns_limit_l_max 25
_diffrn_reflns_limit_l_min -25
_diffrn_reflns_number 56585
_diffrn_reflns_point_group_measured_fraction_full 1
_diffrn_reflns_point_group_measured_fraction_max 1
_diffrn_reflns_theta_full 25.242
_diffrn_reflns_theta_max 26.734
_diffrn_reflns_theta_min 1.582
_exptl_absorpt_coefficient_mu 8.042
_exptl_absorpt_correction_T_max 0.2479
_exptl_absorpt_correction_T_min 0.1311
_exptl_absorpt_correction_type multi-scan
_exptl_absorpt_process_details 'BRUKER SADABS'
_exptl_crystal_colour Orange-brown
_exptl_crystal_density_diffrn 2.058
_exptl_crystal_density_method 'not measured'
_exptl_crystal_description Plate
_exptl_crystal_F_000 1828
_exptl_crystal_size_max 0.35
_exptl_crystal_size_mid 0.23
_exptl_crystal_size_min 0.18
_refine_diff_density_max 0.915
_refine_diff_density_min -0.804
_refine_diff_density_rms 0.128
_refine_ls_extinction_method none
_refine_ls_goodness_of_fit_ref 1.036
_refine_ls_hydrogen_treatment constr
_refine_ls_matrix_type full
_refine_ls_number_constraints 0
_refine_ls_number_parameters 394
_refine_ls_number_reflns 6603
_refine_ls_number_restraints 0
_refine_ls_restrained_S_all 1.036
_refine_ls_R_factor_all 0.0273
_refine_ls_R_factor_gt 0.0219
_refine_ls_shift/su_max 0.003
_refine_ls_shift/su_mean 0
_refine_ls_structure_factor_coef Fsqd
_refine_ls_weighting_details 'w=1/[\s^2^(Fo^2^)+(0.0096P)^2^+4.2494P] where P=(Fo^2^+2Fc^2^)/3'
_refine_ls_weighting_scheme calc
_refine_ls_wR_factor_gt 0.0423
_refine_ls_wR_factor_ref 0.0437
_reflns_Friedel_coverage 0
_reflns_number_gt 5899
_reflns_number_total 6603
_reflns_threshold_expression 'I > 2\s(I)'
_cod_data_source_file c6dt03428d2.cif
_cod_data_source_block Complex11
_cod_depositor_comments 'Adding full bibliography for 7040909--7040918.cif.'
_cod_original_sg_symbol_H-M 'P 21/n'
_cod_original_formula_sum 'C57 H50 Cl2 N4 O12 Re4 S4 '
_cod_database_code 7040917
_shelx_estimated_absorpt_t_min 0.165
_shelx_estimated_absorpt_t_max 0.325

loop_
_symmetry_equiv_pos_as_xyz
'x, y, z'
'-x+1/2, y+1/2, -z+1/2'
'-x, -y, -z'
'x-1/2, -y-1/2, z-1/2'

loop_
_atom_site_label
_atom_site_type_symbol
_atom_site_fract_x
_atom_site_fract_y
_atom_site_fract_z
_atom_site_U_iso_or_equiv
_atom_site_adp_type
_atom_site_occupancy
_atom_site_site_symmetry_order
_atom_site_calc_flag
_atom_site_refinement_flags_posn
_atom_site_refinement_flags_adp
_atom_site_refinement_flags_occupancy
_atom_site_disorder_assembly
_atom_site_disorder_group
C1 C 0.3494(3) 0.3641(3) 0.69080(18) 0.0174(8) Uani 1 1 d . . . . .
O1 O 0.3136(2) 0.4461(2) 0.70913(13) 0.0241(6) Uani 1 1 d . . . . .
C2 C 0.4758(3) 0.3465(3) 0.61274(19) 0.0190(8) Uani 1 1 d . . . . .
O2 O 0.5098(2) 0.4178(3) 0.58471(15) 0.0300(7) Uani 1 1 d . . . . .
C3 C 0.3127(3) 0.2126(3) 0.5830(2) 0.0177(8) Uani 1 1 d . . . . .
O3 O 0.2495(2) 0.1988(3) 0.53513(14) 0.0280(7) Uani 1 1 d . . . . .
Re1 Re 0.41646(2) 0.23224(2) 0.66076(2) 0.01245(4) Uani 1 1 d . . . . .
S1 S 0.53304(6) 0.07153(8) 0.66532(4) 0.01271(18) Uani 1 1 d . . . . .
S2 S 0.39215(6) 0.08526(8) 0.74257(5) 0.01419(19) Uani 1 1 d . . . . .
C8 C 0.5628(3) 0.1627(3) 0.8759(2) 0.0193(8) Uani 1 1 d . . . . .
O8 O 0.5610(2) 0.1717(3) 0.93138(14) 0.0319(7) Uani 1 1 d . . . . .
C9 C 0.7034(3) 0.1239(3) 0.80738(19) 0.0187(8) Uani 1 1 d . . . . .
O9 O 0.7862(2) 0.1070(3) 0.82173(14) 0.0284(7) Uani 1 1 d . . . . .
C10 C 0.5901(3) 0.3232(3) 0.78486(18) 0.0147(8) Uani 1 1 d . . . . .
O10 O 0.6081(2) 0.4242(2) 0.78476(14) 0.0278(7) Uani 1 1 d . . . . .
Re2 Re 0.56475(2) 0.15327(2) 0.78273(2) 0.01152(4) Uani 1 1 d . . . . .
C4 C 0.4930(2) -0.0048(3) 0.73118(16) 0.0115(7) Uani 1 1 d . . . . .
C5 C 0.4950(2) -0.1351(3) 0.73449(17) 0.0115(7) Uani 1 1 d . . . . .
N1 N 0.5332(2) -0.2043(3) 0.78890(15) 0.0135(6) Uani 1 1 d . . . . .
C6 C 0.5232(3) -0.3242(3) 0.77062(19) 0.0192(8) Uani 1 1 d . . . . .
H6 H 0.5438 -0.3914 0.7994 0.023 Uiso 1 1 calc R U . . .
C7 C 0.4789(3) -0.3283(3) 0.70417(19) 0.0202(8) Uani 1 1 d . . . . .
H7 H 0.463 -0.3988 0.6774 0.024 Uiso 1 1 calc R U . . .
N2 N 0.4610(2) -0.2110(3) 0.68257(15) 0.0141(6) Uani 1 1 d . . . . .
C11 C 0.4069(3) -0.1749(3) 0.61598(17) 0.0138(8) Uani 1 1 d . . . . .
C12 C 0.4561(3) -0.1659(3) 0.56499(18) 0.0158(8) Uani 1 1 d . . . . .
C13 C 0.4025(3) -0.1236(3) 0.50261(18) 0.0164(8) Uani 1 1 d . . . . .
H13 H 0.4342 -0.1154 0.4671 0.02 Uiso 1 1 calc R U . . .
C14 C 0.3054(3) -0.0932(3) 0.49070(18) 0.0174(8) Uani 1 1 d . . . . .
C15 C 0.2587(3) -0.1089(4) 0.54272(19) 0.0199(8) Uani 1 1 d . . . . .
H15 H 0.191 -0.0907 0.5344 0.024 Uiso 1 1 calc R U . . .
C16 C 0.3076(3) -0.1499(3) 0.60569(18) 0.0169(8) Uani 1 1 d . . . . .
C17 C 0.5616(3) -0.2014(4) 0.5756(2) 0.0229(9) Uani 1 1 d . . . . .
H17A H 0.6004 -0.1643 0.6171 0.034 Uiso 1 1 calc R U . . .
H17B H 0.5857 -0.1737 0.5373 0.034 Uiso 1 1 calc R U . . .
H17C H 0.5675 -0.2893 0.5792 0.034 Uiso 1 1 calc R U . . .
C18 C 0.2483(3) -0.0452(4) 0.42357(19) 0.0232(9) Uani 1 1 d . . . . .
H18A H 0.2881 -0.0514 0.3908 0.035 Uiso 1 1 calc R U . . .
H18B H 0.2314 0.0394 0.4285 0.035 Uiso 1 1 calc R U . . .
H18C H 0.1884 -0.0925 0.4077 0.035 Uiso 1 1 calc R U . . .
C19 C 0.2546(3) -0.1703(4) 0.6603(2) 0.0270(10) Uani 1 1 d . . . . .
H19A H 0.2759 -0.11 0.6959 0.041 Uiso 1 1 calc R U . . .
H19B H 0.2695 -0.2512 0.6792 0.041 Uiso 1 1 calc R U . . .
H19C H 0.184 -0.1628 0.641 0.041 Uiso 1 1 calc R U . . .
C20 C 0.5872(3) -0.1635(3) 0.85493(17) 0.0126(7) Uani 1 1 d . . . . .
C21 C 0.6876(3) -0.1515(3) 0.86595(18) 0.0139(7) Uani 1 1 d . . . . .
C22 C 0.7393(3) -0.1151(3) 0.92966(19) 0.0173(8) Uani 1 1 d . . . . .
H22 H 0.8082 -0.1051 0.9387 0.021 Uiso 1 1 calc R U . . .
C23 C 0.6924(3) -0.0929(3) 0.98066(18) 0.0158(8) Uani 1 1 d . . . . .
C24 C 0.5923(3) -0.1090(3) 0.96733(18) 0.0165(8) Uani 1 1 d . . . . .
H24 H 0.5604 -0.0956 1.0024 0.02 Uiso 1 1 calc R U . . .
C25 C 0.5368(3) -0.1443(3) 0.90406(18) 0.0153(8) Uani 1 1 d . . . . .
C26 C 0.7389(3) -0.1790(4) 0.8115(2) 0.0236(9) Uani 1 1 d . . . . .
H26A H 0.7336 -0.2654 0.8012 0.035 Uiso 1 1 calc R U . . .
H26B H 0.808 -0.1567 0.8271 0.035 Uiso 1 1 calc R U . . .
H26C H 0.7084 -0.1329 0.7709 0.035 Uiso 1 1 calc R U . . .
C27 C 0.7505(3) -0.0492(4) 1.04827(19) 0.0242(9) Uani 1 1 d . . . . .
H27A H 0.7552 0.0389 1.0477 0.036 Uiso 1 1 calc R U . . .
H27B H 0.8163 -0.0842 1.0581 0.036 Uiso 1 1 calc R U . . .
H27C H 0.718 -0.074 1.0831 0.036 Uiso 1 1 calc R U . . .
C28 C 0.4277(3) -0.1572(4) 0.8894(2) 0.0228(9) Uani 1 1 d . . . . .
H28A H 0.3965 -0.0893 0.8616 0.034 Uiso 1 1 calc R U . . .
H28B H 0.4078 -0.1579 0.9318 0.034 Uiso 1 1 calc R U . . .
H28C H 0.4078 -0.2329 0.8651 0.034 Uiso 1 1 calc R U . . .
C29 C 0.5222(6) 0.4150(8) 1.0012(5) 0.035(2) Uani 0.5 1 d . . P A -1
H29A H 0.4817 0.3413 0.9974 0.042 Uiso 0.5 1 calc R U P A -1
H29B H 0.5909 0.3896 1.0064 0.042 Uiso 0.5 1 calc R U P A -1
Cl1 Cl 0.4829(6) 0.5013(7) 0.9251(4) 0.068(3) Uani 0.5 1 d . . P A -1
Cl1B Cl 0.5142(5) 0.4922(7) 1.0700(4) 0.064(3) Uani 0.5 1 d . . P A -1

loop_
_atom_site_aniso_label
_atom_site_aniso_U_11
_atom_site_aniso_U_22
_atom_site_aniso_U_33
_atom_site_aniso_U_23
_atom_site_aniso_U_13
_atom_site_aniso_U_12
C1 0.020(2) 0.016(2) 0.0169(19) 0.0083(16) 0.0060(16) -0.0029(16)
O1 0.0328(16) 0.0173(15) 0.0261(15) 0.0008(12) 0.0146(13) 0.0068(13)
C2 0.017(2) 0.017(2) 0.022(2) 0.0025(17) 0.0027(16) 0.0049(16)
O2 0.0277(16) 0.0260(17) 0.0394(18) 0.0173(14) 0.0140(14) 0.0020(13)
C3 0.021(2) 0.0085(19) 0.025(2) 0.0005(16) 0.0089(18) 0.0043(15)
O3 0.0264(17) 0.0218(16) 0.0293(17) -0.0026(13) -0.0050(14) 0.0040(13)
Re1 0.01320(7) 0.00983(7) 0.01441(8) 0.00256(6) 0.00366(6) 0.00206(6)
S1 0.0156(4) 0.0111(4) 0.0121(4) 0.0004(4) 0.0048(4) 0.0013(3)
S2 0.0144(4) 0.0107(5) 0.0189(5) 0.0016(4) 0.0069(4) 0.0005(3)
C8 0.025(2) 0.011(2) 0.022(2) 0.0014(16) 0.0060(17) -0.0005(16)
O8 0.056(2) 0.0265(17) 0.0161(15) -0.0016(13) 0.0157(14) -0.0060(15)
C9 0.027(2) 0.0097(19) 0.019(2) 0.0001(15) 0.0057(17) -0.0060(16)
O9 0.0171(15) 0.0289(17) 0.0355(17) 0.0037(14) -0.0004(13) -0.0025(13)
C10 0.020(2) 0.011(2) 0.0130(18) 0.0002(15) 0.0036(15) 0.0054(15)
O10 0.0424(18) 0.0102(15) 0.0299(16) 0.0000(12) 0.0077(14) -0.0006(13)
Re2 0.01589(8) 0.00762(7) 0.01108(7) -0.00003(5) 0.00343(6) -0.00097(5)
C4 0.0143(18) 0.0107(18) 0.0098(17) -0.0005(14) 0.0035(14) 0.0003(14)
C5 0.0097(17) 0.0117(18) 0.0124(17) -0.0018(14) 0.0013(14) -0.0006(14)
N1 0.0173(16) 0.0087(16) 0.0130(15) -0.0005(12) 0.0013(13) 0.0018(12)
C6 0.027(2) 0.0064(19) 0.022(2) 0.0038(16) 0.0024(17) 0.0028(16)
C7 0.033(2) 0.0072(19) 0.018(2) -0.0013(15) 0.0005(17) 0.0009(16)
N2 0.0203(17) 0.0075(16) 0.0137(16) -0.0018(12) 0.0029(13) -0.0014(13)
C11 0.0199(19) 0.0079(18) 0.0122(18) -0.0014(14) 0.0013(15) -0.0022(14)
C12 0.0171(19) 0.0104(19) 0.0194(19) -0.0067(15) 0.0038(16) -0.0013(15)
C13 0.023(2) 0.016(2) 0.0124(18) -0.0037(15) 0.0068(16) 0.0007(16)
C14 0.021(2) 0.015(2) 0.0147(18) -0.0036(15) 0.0001(15) -0.0017(15)
C15 0.0134(19) 0.025(2) 0.020(2) -0.0018(17) 0.0010(15) 0.0035(16)
C16 0.019(2) 0.015(2) 0.0165(19) -0.0050(15) 0.0051(16) -0.0056(15)
C17 0.023(2) 0.025(2) 0.020(2) -0.0012(18) 0.0039(17) 0.0050(17)
C18 0.024(2) 0.026(2) 0.018(2) -0.0035(17) 0.0030(17) 0.0026(18)
C19 0.022(2) 0.034(3) 0.027(2) -0.0006(19) 0.0098(18) -0.0020(19)
C20 0.0150(18) 0.0114(19) 0.0098(17) 0.0020(14) 0.0003(14) 0.0024(14)
C21 0.0185(19) 0.0084(18) 0.0141(18) 0.0014(14) 0.0027(15) 0.0023(14)
C22 0.0135(18) 0.0134(19) 0.024(2) 0.0019(16) 0.0023(16) 0.0002(15)
C23 0.021(2) 0.0089(19) 0.0150(18) 0.0019(15) -0.0010(15) 0.0002(15)
C24 0.024(2) 0.0147(19) 0.0119(18) 0.0027(15) 0.0066(16) 0.0016(16)
C25 0.0196(19) 0.0109(19) 0.0163(19) 0.0063(15) 0.0061(15) 0.0024(15)
C26 0.023(2) 0.026(2) 0.025(2) -0.0018(18) 0.0114(18) 0.0005(18)
C27 0.031(2) 0.019(2) 0.018(2) -0.0028(17) -0.0025(17) 0.0027(18)
C28 0.018(2) 0.029(2) 0.024(2) -0.0019(18) 0.0100(17) -0.0010(17)
C29 0.019(4) 0.032(5) 0.057(6) 0.008(5) 0.013(4) 0.001(4)
Cl1 0.066(5) 0.068(4) 0.091(4) -0.032(3) 0.057(3) -0.027(3)
Cl1B 0.025(3) 0.075(5) 0.086(4) 0.051(3) 0.003(2) -0.008(3)

loop_
_atom_type_symbol
_atom_type_description
_atom_type_scat_dispersion_real
_atom_type_scat_dispersion_imag
_atom_type_scat_source
C C 0.0033 0.0016 'International Tables Vol C Tables 4.2.6.8 and 6.1.1.4'
H H 0 0 'International Tables Vol C Tables 4.2.6.8 and 6.1.1.4'
N N 0.0061 0.0033 'International Tables Vol C Tables 4.2.6.8 and 6.1.1.4'
O O 0.0106 0.006 'International Tables Vol C Tables 4.2.6.8 and 6.1.1.4'
S S 0.1246 0.1234 'International Tables Vol C Tables 4.2.6.8 and 6.1.1.4'
Re Re -1.0185 7.231 'International Tables Vol C Tables 4.2.6.8 and 6.1.1.4'
Cl Cl 0.1484 0.1585 'International Tables Vol C Tables 4.2.6.8 and 6.1.1.4'

loop_
_geom_angle_atom_site_label_1
_geom_angle_atom_site_label_2
_geom_angle_atom_site_label_3
_geom_angle
O1 C1 Re1 176.6(3)
O2 C2 Re1 177.8(3)
O3 C3 Re1 179.0(3)
C3 Re1 C2 89.45(16)
C3 Re1 C1 90.99(15)
C2 Re1 C1 88.62(15)
C3 Re1 S1 109.00(11)
C2 Re1 S1 97.20(11)
C1 Re1 S1 159.15(11)
C3 Re1 S2 106.93(11)
C2 Re1 S2 162.49(11)
C1 Re1 S2 97.06(10)
S1 Re1 S2 71.98(3)
C3 Re1 Re2 155.94(11)
C2 Re1 Re2 108.65(11)
C1 Re1 Re2 104.78(11)
S1 Re1 Re2 54.38(2)
S2 Re1 Re2 53.89(2)
C4 S1 Re1 92.09(11)
C4 S1 Re2 57.58(11)
Re1 S1 Re2 74.06(2)
C4 S2 Re1 91.65(11)
C4 S2 Re2 57.95(11)
Re1 S2 Re2 74.18(2)
O8 C8 Re2 178.1(3)
O9 C9 Re2 179.5(4)
O10 C10 Re2 177.3(3)
C10 Re2 C8 88.47(15)
C10 Re2 C9 89.34(15)
C8 Re2 C9 90.94(16)
C10 Re2 C4 150.46(14)
C8 Re2 C4 114.07(14)
C9 Re2 C4 108.18(14)
C10 Re2 S2 117.89(11)
C8 Re2 S2 95.02(12)
C9 Re2 S2 152.20(11)
C4 Re2 S2 44.97(9)
C10 Re2 S1 111.41(11)
C8 Re2 S1 158.71(11)
C9 Re2 S1 96.63(11)
C4 Re2 S1 44.64(9)
S2 Re2 S1 69.42(3)
C10 Re2 Re1 79.46(11)
C8 Re2 Re1 129.75(12)
C9 Re2 Re1 136.83(11)
C4 Re2 Re1 71.47(9)
S2 Re2 Re1 51.93(2)
S1 Re2 Re1 51.56(2)
C5 C4 S1 119.9(2)
C5 C4 S2 123.6(2)
S1 C4 S2 104.12(18)
C5 C4 Re2 141.8(3)
S1 C4 Re2 77.78(13)
S2 C4 Re2 77.08(13)
N2 C5 N1 106.7(3)
N2 C5 C4 126.0(3)
N1 C5 C4 127.3(3)
C5 N1 C6 109.3(3)
C5 N1 C20 127.0(3)
C6 N1 C20 123.3(3)
C7 C6 N1 107.3(3)
C7 C6 H6 126.4
N1 C6 H6 126.4
C6 C7 N2 107.1(3)
C6 C7 H7 126.5
N2 C7 H7 126.5
C5 N2 C7 109.6(3)
C5 N2 C11 124.9(3)
C7 N2 C11 125.2(3)
C16 C11 C12 123.0(3)
C16 C11 N2 118.2(3)
C12 C11 N2 118.8(3)
C13 C12 C11 116.9(3)
C13 C12 C17 120.7(3)
C11 C12 C17 122.4(3)
C14 C13 C12 122.3(3)
C14 C13 H13 118.9
C12 C13 H13 118.9
C13 C14 C15 118.4(3)
C13 C14 C18 122.0(3)
C15 C14 C18 119.6(3)
C16 C15 C14 122.2(3)
C16 C15 H15 118.9
C14 C15 H15 118.9
C15 C16 C11 117.1(3)
C15 C16 C19 121.1(3)
C11 C16 C19 121.7(3)
C12 C17 H17A 109.5
C12 C17 H17B 109.5
H17A C17 H17B 109.5
C12 C17 H17C 109.5
H17A C17 H17C 109.5
H17B C17 H17C 109.5
C14 C18 H18A 109.5
C14 C18 H18B 109.5
H18A C18 H18B 109.5
C14 C18 H18C 109.5
H18A C18 H18C 109.5
H18B C18 H18C 109.5
C16 C19 H19A 109.5
C16 C19 H19B 109.5
H19A C19 H19B 109.5
C16 C19 H19C 109.5
H19A C19 H19C 109.5
H19B C19 H19C 109.5
C21 C20 C25 123.9(3)
C21 C20 N1 117.4(3)
C25 C20 N1 118.6(3)
C20 C21 C22 117.2(3)
C20 C21 C26 121.5(3)
C22 C21 C26 121.2(3)
C21 C22 C23 121.3(3)
C21 C22 H22 119.3
C23 C22 H22 119.3
C24 C23 C22 119.0(3)
C24 C23 C27 121.2(3)
C22 C23 C27 119.7(3)
C23 C24 C25 121.9(3)
C23 C24 H24 119.1
C25 C24 H24 119.1
C20 C25 C24 116.6(3)
C20 C25 C28 121.9(3)
C24 C25 C28 121.5(3)
C21 C26 H26A 109.5
C21 C26 H26B 109.5
H26A C26 H26B 109.5
C21 C26 H26C 109.5
H26A C26 H26C 109.5
H26B C26 H26C 109.5
C23 C27 H27A 109.5
C23 C27 H27B 109.5
H27A C27 H27B 109.5
C23 C27 H27C 109.5
H27A C27 H27C 109.5
H27B C27 H27C 109.5
C25 C28 H28A 109.5
C25 C28 H28B 109.5
H28A C28 H28B 109.5
C25 C28 H28C 109.5
H28A C28 H28C 109.5
H28B C28 H28C 109.5
Cl1B C29 Cl1 112.8(6)
Cl1B C29 H29A 109
Cl1 C29 H29A 109
Cl1B C29 H29B 109
Cl1 C29 H29B 109
H29A C29 H29B 107.8

loop_
_geom_bond_atom_site_label_1
_geom_bond_atom_site_label_2
_geom_bond_distance
C1 O1 1.149(4)
C1 Re1 1.926(4)
C2 O2 1.150(4)
C2 Re1 1.922(4)
C3 O3 1.159(4)
C3 Re1 1.887(4)
Re1 S1 2.4130(9)
Re1 S2 2.4242(9)
Re1 Re2 2.9624(2)
S1 C4 1.801(3)
S1 Re2 2.5046(9)
S2 C4 1.804(3)
S2 Re2 2.4875(9)
C8 O8 1.149(4)
C8 Re2 1.919(4)
C9 O9 1.147(4)
C9 Re2 1.925(4)
C10 O10 1.149(4)
C10 Re2 1.917(4)
Re2 C4 2.163(3)
C4 C5 1.447(5)
C5 N2 1.347(4)
C5 N1 1.350(4)
N1 C6 1.378(4)
N1 C20 1.449(4)
C6 C7 1.349(5)
C6 H6 0.95
C7 N2 1.377(5)
C7 H7 0.95
N2 C11 1.444(4)
C11 C16 1.393(5)
C11 C12 1.397(5)
C12 C13 1.394(5)
C12 C17 1.505(5)
C13 C14 1.374(5)
C13 H13 0.95
C14 C15 1.399(5)
C14 C18 1.506(5)
C15 C16 1.379(5)
C15 H15 0.95
C16 C19 1.512(5)
C17 H17A 0.98
C17 H17B 0.98
C17 H17C 0.98
C18 H18A 0.98
C18 H18B 0.98
C18 H18C 0.98
C19 H19A 0.98
C19 H19B 0.98
C19 H19C 0.98
C20 C21 1.385(5)
C20 C25 1.388(5)
C21 C22 1.387(5)
C21 C26 1.507(5)
C22 C23 1.394(5)
C22 H22 0.95
C23 C24 1.384(5)
C23 C27 1.502(5)
C24 C25 1.392(5)
C24 H24 0.95
C25 C28 1.502(5)
C26 H26A 0.98
C26 H26B 0.98
C26 H26C 0.98
C27 H27A 0.98
C27 H27B 0.98
C27 H27C 0.98
C28 H28A 0.98
C28 H28B 0.98
C28 H28C 0.98
C29 Cl1B 1.679(12)
C29 Cl1 1.795(12)
C29 H29A 0.99
C29 H29B 0.99

loop_
_geom_hbond_atom_site_label_D
_geom_hbond_atom_site_label_H
_geom_hbond_atom_site_label_A
_geom_hbond_distance_DH
_geom_hbond_distance_HA
_geom_hbond_distance_DA
_geom_hbond_angle_DHA
_geom_hbond_site_symmetry_A
C6 H6 O10 0.95 2.29 3.022(5) 133.5 1_545
C29 H29B O3 0.99 2.38 3.358(9) 168.5 4_666

loop_
_geom_torsion_atom_site_label_1
_geom_torsion_atom_site_label_2
_geom_torsion_atom_site_label_3
_geom_torsion_atom_site_label_4
_geom_torsion
Re1 S1 C4 C5 147.0(3)
Re2 S1 C4 C5 -143.4(3)
Re1 S1 C4 S2 3.52(15)
Re2 S1 C4 S2 73.12(14)
Re1 S1 C4 Re2 -69.59(7)
Re1 S2 C4 C5 -145.2(3)
Re2 S2 C4 C5 144.6(3)
Re1 S2 C4 S1 -3.51(15)
Re2 S2 C4 S1 -73.64(14)
Re1 S2 C4 Re2 70.13(7)
S1 C4 C5 N2 -47.3(5)
S2 C4 C5 N2 88.8(4)
Re2 C4 C5 N2 -157.0(3)
S1 C4 C5 N1 130.6(3)
S2 C4 C5 N1 -93.3(4)
Re2 C4 C5 N1 20.9(6)
N2 C5 N1 C6 0.2(4)
C4 C5 N1 C6 -178.0(3)
N2 C5 N1 C20 173.3(3)
C4 C5 N1 C20 -4.9(6)
C5 N1 C6 C7 0.3(4)
C20 N1 C6 C7 -173.0(3)
N1 C6 C7 N2 -0.7(4)
N1 C5 N2 C7 -0.7(4)
C4 C5 N2 C7 177.5(3)
N1 C5 N2 C11 174.5(3)
C4 C5 N2 C11 -7.2(5)
C6 C7 N2 C5 0.9(4)
C6 C7 N2 C11 -174.3(3)
C5 N2 C11 C16 -79.7(4)
C7 N2 C11 C16 94.8(4)
C5 N2 C11 C12 100.0(4)
C7 N2 C11 C12 -85.5(4)
C16 C11 C12 C13 3.5(5)
N2 C11 C12 C13 -176.1(3)
C16 C11 C12 C17 -175.6(3)
N2 C11 C12 C17 4.7(5)
C11 C12 C13 C14 -0.8(5)
C17 C12 C13 C14 178.3(4)
C12 C13 C14 C15 -1.8(6)
C12 C13 C14 C18 178.8(3)
C13 C14 C15 C16 2.1(6)
C18 C14 C15 C16 -178.5(4)
C14 C15 C16 C11 0.4(6)
C14 C15 C16 C19 -177.8(4)
C12 C11 C16 C15 -3.3(5)
N2 C11 C16 C15 176.4(3)
C12 C11 C16 C19 174.9(4)
N2 C11 C16 C19 -5.4(5)
C5 N1 C20 C21 -88.7(4)
C6 N1 C20 C21 83.5(4)
C5 N1 C20 C25 94.2(4)
C6 N1 C20 C25 -93.6(4)
C25 C20 C21 C22 -1.6(5)
N1 C20 C21 C22 -178.5(3)
C25 C20 C21 C26 177.2(3)
N1 C20 C21 C26 0.3(5)
C20 C21 C22 C23 0.7(5)
C26 C21 C22 C23 -178.1(3)
C21 C22 C23 C24 0.8(5)
C21 C22 C23 C27 -177.8(3)
C22 C23 C24 C25 -1.4(5)
C27 C23 C24 C25 177.1(3)
C21 C20 C25 C24 1.0(5)
N1 C20 C25 C24 177.9(3)
C21 C20 C25 C28 179.3(3)
N1 C20 C25 C28 -3.8(5)
C23 C24 C25 C20 0.5(5)
C23 C24 C25 C28 -177.8(4)
